data_1527423
loop_
_publ_author_name
'Gnehm, C.'
'Niggli, A.'

_publ_section_title
;
 Crystal structures in the system Zn-In-S
;
_journal_name_full 'Journal of Solid State Chemistry'
_journal_page_first 118
_journal_page_last 125
_journal_volume 5
_journal_year 1972
_chemical_formula_sum 'In2.16 S5 Zn1.65'
_chemical_name_systematic 'Zn1.685 In2.21 S5'
_space_group_IT_number 186
_symmetry_space_group_name_Hall 'P 6c -2c'
_symmetry_space_group_name_H-M 'P 63 m c'
_cell_angle_alpha 90
_cell_angle_beta 90
_cell_angle_gamma 120
_cell_formula_units_Z 2
_cell_length_a 3.851
_cell_length_b 3.851
_cell_length_c 30.85
_cell_volume 396.217
_citation_journal_id_ASTM JSSCBI
_cod_data_source_file Gnehm_JSSCBI_1972_1985.cif
_cod_data_source_block In2.16S5Zn1.65
_cod_original_cell_volume 396.2168
_cod_database_code 1527423

loop_
_symmetry_equiv_pos_as_xyz
x,y,z
x-y,x,z+1/2
-y,x-y,z
-x,-y,z+1/2
-x+y,-x,z
y,-x+y,z+1/2
y,x,z+1/2
-x+y,y,z
-x,-x+y,z+1/2
-y,-x,z
x-y,-y,z+1/2
x,x-y,z

loop_
_atom_site_label
_atom_site_type_symbol
_atom_site_fract_x
_atom_site_fract_y
_atom_site_fract_z
_atom_site_occupancy
_atom_site_U_iso_or_equiv
S2 S-2 0 0 0.106 1 0.0
S4 S-2 0.3333 0.6667 0.794 1 0.0
In3 In+3 0 0 0.2529 1.01 0.0
Zn1 Zn+2 0.3333 0.6667 0.8757 1.05 0.0
Zn2 Zn+2 0.3333 0.6667 0.13 0.6 0.0
In1 In+3 0.3333 0.6667 0.13 0.27 0.0
S3 S-2 0.3333 0.6667 0.207 1 0.0
S1 S-2 0.3333 0.6667 0 1 0.0
S5 S-2 0 0 0.4 1 0.0
In2 In+3 0 0 0.0303 0.88 0.0
